data_7718862
loop_
_publ_author_name
'Price, Jeffrey S.'
'Emslie, David J. H.'

_publ_section_title
;
 Manganese germylene complexes: reactivity with dihydrogen, isonitriles,
 and dinitrogen.
;
_journal_issue 25
_journal_name_full 'Dalton transactions (Cambridge, England : 2003)'
_journal_page_first 9949
_journal_page_last 9968
_journal_paper_doi 10.1039/d5dt01025j
_journal_volume 54
_journal_year 2025
_chemical_formula_moiety 'C24 H43 Mn N2 P4 Si'
_chemical_formula_sum 'C24 H43 Mn N2 P4 Si'
_chemical_formula_weight 566.51
_space_group_crystal_system monoclinic
_space_group_IT_number 9
_space_group_name_Hall 'C -2yc'
_space_group_name_H-M_alt 'C 1 c 1'
_atom_sites_solution_hydrogens mixed
_atom_sites_solution_primary dual
_audit_creation_date 2025-04-24
_audit_creation_method
;
Olex2 1.5
(compiled 2025.04.05 svn.rf049d14d for OlexSys, GUI svn.r7217)
;
_audit_update_record
;
2025-05-01 deposited with the CCDC.	2025-06-03 downloaded from the CCDC.
;
_cell_angle_alpha 90
_cell_angle_beta 105.91(2)
_cell_angle_gamma 90
_cell_formula_units_Z 4
_cell_length_a 10.300(6)
_cell_length_b 16.285(9)
_cell_length_c 17.635(12)
_cell_measurement_reflns_used 7013
_cell_measurement_temperature 100.00
_cell_measurement_theta_max 25.21
_cell_measurement_theta_min 2.42
_cell_volume 2845(3)
_computing_cell_refinement 'SAINT V8.40B (?, 2016)'
_computing_data_reduction 'SAINT V8.40B (?, 2016)'
_computing_molecular_graphics 'Olex2 1.5 (Dolomanov et al., 2009)'
_computing_publication_material 'Olex2 1.5 (Dolomanov et al., 2009)'
_computing_structure_refinement 'SHELXL 2018/3 (Sheldrick, 2015)'
_computing_structure_solution 'SHELXT 2018/2 (Sheldrick, 2018)'
_diffrn_ambient_temperature 100.00
_diffrn_measured_fraction_theta_full 0.998
_diffrn_measured_fraction_theta_max 0.992
_diffrn_measurement_device_type 'Bruker Dual Source D8 Venture'
_diffrn_measurement_method '\f and \w scans'
_diffrn_radiation_type MoK\a
_diffrn_radiation_wavelength 0.71073
_diffrn_reflns_av_R_equivalents 0.0770
_diffrn_reflns_av_unetI/netI 0.0937
_diffrn_reflns_Laue_measured_fraction_full 0.998
_diffrn_reflns_Laue_measured_fraction_max 0.992
_diffrn_reflns_limit_h_max 14
_diffrn_reflns_limit_h_min -14
_diffrn_reflns_limit_k_max 22
_diffrn_reflns_limit_k_min -22
_diffrn_reflns_limit_l_max 24
_diffrn_reflns_limit_l_min -24
_diffrn_reflns_number 31909
_diffrn_reflns_point_group_measured_fraction_full 0.979
_diffrn_reflns_point_group_measured_fraction_max 0.959
_diffrn_reflns_theta_full 25.242
_diffrn_reflns_theta_max 29.739
_diffrn_reflns_theta_min 2.425
_diffrn_source_current 1.4
_diffrn_source_power 0.07
_diffrn_source_voltage 50.0
_diffrn_standards_number 0
_exptl_absorpt_coefficient_mu 0.747
_exptl_absorpt_correction_T_max 0.8622
_exptl_absorpt_correction_T_min 0.7513
_exptl_absorpt_correction_type multi-scan
_exptl_absorpt_process_details
;
SADABS-2016/2 (Bruker,2016/2) was used for absorption correction.
wR2(int) was 0.0958 before and 0.0734 after correction.
The Ratio of minimum to maximum transmission is 0.8714.
The \l/2 correction factor is Not present.
;
_exptl_crystal_colour yellow
_exptl_crystal_colour_primary yellow
_exptl_crystal_density_diffrn 1.323
_exptl_crystal_description block
_exptl_crystal_F_000 1200
_exptl_crystal_size_max 0.15
_exptl_crystal_size_mid 0.15
_exptl_crystal_size_min 0.1
_refine_diff_density_max 1.009
_refine_diff_density_min -0.518
_refine_diff_density_rms 0.098
_refine_ls_abs_structure_details
;
 Flack x determined using 2080 quotients [(I+)-(I-)]/[(I+)+(I-)]
 (Parsons, Flack and Wagner, Acta Cryst. B69 (2013) 249-259).
;
_refine_ls_abs_structure_Flack 0.046(14)
_refine_ls_extinction_method none
_refine_ls_goodness_of_fit_ref 1.020
_refine_ls_hydrogen_treatment mixed
_refine_ls_matrix_type full
_refine_ls_number_parameters 362
_refine_ls_number_reflns 7794
_refine_ls_number_restraints 194
_refine_ls_restrained_S_all 1.021
_refine_ls_R_factor_all 0.1018
_refine_ls_R_factor_gt 0.0585
_refine_ls_shift/su_max 0.000
_refine_ls_shift/su_mean 0.000
_refine_ls_structure_factor_coef Fsqd
_refine_ls_weighting_details 'w=1/[\s^2^(Fo^2^)+(0.0497P)^2^+9.1517P] where P=(Fo^2^+2Fc^2^)/3'
_refine_ls_weighting_scheme calc
_refine_ls_wR_factor_gt 0.1246
_refine_ls_wR_factor_ref 0.1464
_reflns_Friedel_coverage 0.930
_reflns_Friedel_fraction_full 0.960
_reflns_Friedel_fraction_max 0.926
_reflns_number_gt 5386
_reflns_number_total 7794
_reflns_threshold_expression 'I > 2\s(I)'
_cod_data_source_file d5dt01025j3.cif
_cod_data_source_block MnSiHPh2_N2_trans
_cod_depositor_comments 'Adding full bibliography for 7718858--7718867.cif.'
_cod_original_sg_symbol_H-M Cc
_cod_database_code 7718862
_shelx_shelxl_version_number 2018/3
_shelx_space_group_comment
;
The symmetry employed for this shelxl refinement is uniquely defined
by the following loop, which should always be used as a source of
symmetry information in preference to the above space-group names.
They are only intended as comments.
;
_shelx_estimated_absorpt_t_max 0.929
_shelx_estimated_absorpt_t_min 0.896
_olex2_refinement_description
;
1. Fixed Uiso
 At 1.2 times of:
  All C(H) groups, All C(H,H) groups, All C(H,H,H,H) groups
 At 1.5 times of:
  All C(H,H,H) groups
2. Restrained distances
 Si1-C1 \\sim Si1A-C1A \\sim Si1-C7 \\sim Si1A-C7A
 with sigma of 0.005
 C1-C2 \\sim C6-C1 \\sim C1A-C2A \\sim C6A-C1A \\sim C7-C8 \\sim C12-C7 \\sim
C7A-C8A \\sim C12A-C7A
 with sigma of 0.005
 C2-C3 \\sim C5-C6 \\sim C2A-C3A \\sim C5A-C6A \\sim C8-C9 \\sim C11-C12 \\sim
C8A-C9A \\sim C11A-C12A
 with sigma of 0.005
 C3-C4 \\sim C4-C5 \\sim C3A-C4A \\sim C4A-C5A \\sim C9-C10 \\sim C10-C11 \\sim
C9A-C10A \\sim C10A-C11A
 with sigma of 0.005
 P1-C13 \\sim P1-C14 \\sim P2-C17 \\sim P2-C18 \\sim P2-C17A \\sim P2-C18A
\\sim P3-C19 \\sim P3-C20 \\sim P4-
 C23 \\sim P4-C24 \\sim P4-C23A \\sim P4-C24A
 with sigma of 0.005
 C13-C14 \\sim C17-C18 \\sim C17A-C18A \\sim C19-C20 \\sim C23-C24 \\sim
C23A-C24A
 with sigma of 0.005
 P1-C15 \\sim P2-C16 \\sim P2-C16A \\sim P3-C21 \\sim P4-C22 \\sim P4-C22A
 with sigma of 0.005
 C15-C16 \\sim C15-C16A \\sim C21-C22 \\sim C21-C22A
 with sigma of 0.005
3. Uiso/Uaniso restraints and constraints
Uanis(Si1) = Uanis(Si1A)
Uanis(C22A) = Uanis(C22)
Uanis(C23) = Uanis(C24A)
Uanis(C24) = Uanis(C23A)
Uanis(C18A) = Uanis(C18)
Uanis(C17) = Uanis(C17A)
Uanis(C16A) = Uanis(C16)
Uanis(C1) = Uanis(C4)
Uanis(C6) = Uanis(C3)
Uanis(C5) = Uanis(C2)
Uanis(C7) = Uanis(C10)
Uanis(C8) = Uanis(C11)
Uanis(C9) = Uanis(C12)
Uanis(C1A) = Uanis(C4A)
Uanis(C6A) = Uanis(C3A)
Uanis(C5A) = Uanis(C2A)
Uanis(C7A) = Uanis(C10A)
Uanis(C8A) = Uanis(C11A)
Uanis(C9A) = Uanis(C12A)
4. Others
 Sof(Si1A)=Sof(C1A)=Sof(C2A)=Sof(H2A)=Sof(C3A)=Sof(H3A)=Sof(C4A)=Sof(H4A)=
 Sof(C5A)=Sof(H5A)=Sof(C6A)=Sof(H6A)=Sof(C7A)=Sof(C8A)=Sof(H8A)=Sof(C9A)=
 Sof(H9A)=Sof(C10A)=Sof(H10A)=Sof(C11A)=Sof(H11A)=Sof(C12A)=Sof(H12A)=Sof(H15C)=
 Sof(H15D)=Sof(C16A)=Sof(H16C)=Sof(H16D)=Sof(C17A)=Sof(H17D)=Sof(H17E)=
 Sof(H17F)=Sof(C18A)=Sof(H18D)=Sof(H18E)=Sof(H18F)=Sof(H21C)=Sof(H21D)=
 Sof(C22A)=Sof(H22C)=Sof(H22D)=Sof(C23A)=Sof(H23D)=Sof(H23E)=Sof(H23F)=
 Sof(C24A)=Sof(H24D)=Sof(H24E)=Sof(H24F)=1-FVAR(1)
 Sof(Si1)=Sof(H1)=Sof(C1)=Sof(C2)=Sof(H2)=Sof(C3)=Sof(H3)=Sof(C4)=Sof(H4)=
 Sof(C5)=Sof(H5)=Sof(C6)=Sof(H6)=Sof(C7)=Sof(C8)=Sof(H8)=Sof(C9)=Sof(H9)=
 Sof(C10)=Sof(H10)=Sof(C11)=Sof(H11)=Sof(C12)=Sof(H12)=Sof(H15A)=Sof(H15B)=
 Sof(C16)=Sof(H16A)=Sof(H16B)=Sof(C17)=Sof(H17A)=Sof(H17B)=Sof(H17C)=Sof(C18)=
 Sof(H18A)=Sof(H18B)=Sof(H18C)=Sof(H21A)=Sof(H21B)=Sof(C22)=Sof(H22A)=Sof(H22B)=
 Sof(C23)=Sof(H23A)=Sof(H23B)=Sof(H23C)=Sof(C24)=Sof(H24A)=Sof(H24B)=Sof(H24C)=
 FVAR(1)
5.a Secondary CH2 refined with riding coordinates:
 C15(H15A,H15B), C15(H15C,H15D), C16(H16A,H16B), C16A(H16C,H16D), C21(H21A,
 H21B), C21(H21C,H21D), C22(H22A,H22B), C22A(H22C,H22D)
5.b Me refined with riding coordinates:
 C20(H20A,H20B,H20C)
5.c Aromatic/amide H refined with riding coordinates:
 C2(H2), C2A(H2A), C3(H3), C3A(H3A), C4(H4), C4A(H4A), C5(H5), C5A(H5A),
 C6(H6), C6A(H6A), C8(H8), C8A(H8A), C9(H9), C9A(H9A), C10(H10), C10A(H10A),
 C11(H11), C11A(H11A), C12(H12), C12A(H12A)
5.d Idealised Me refined as rotating group:
 C13(H13A,H13B,H13C), C14(H14A,H14B,H14C), C17(H17A,H17B,H17C), C17A(H17D,H17E,
 H17F), C18(H18A,H18B,H18C), C18A(H18D,H18E,H18F), C19(H19A,H19B,H19C),
 C23(H23A,H23B,H23C), C23A(H23D,H23E,H23F), C24(H24A,H24B,H24C), C24A(H24D,H24E,
 H24F)
;
_olex2_submission_special_instructions 'No special instructions were received'

loop_
_space_group_symop_operation_xyz
'x, y, z'
'x, -y, z+1/2'
'x+1/2, y+1/2, z'
'x+1/2, -y+1/2, z+1/2'

loop_
_atom_site_label
_atom_site_type_symbol
_atom_site_fract_x
_atom_site_fract_y
_atom_site_fract_z
_atom_site_U_iso_or_equiv
_atom_site_adp_type
_atom_site_occupancy
_atom_site_site_symmetry_order
_atom_site_calc_flag
_atom_site_refinement_flags_posn
_atom_site_refinement_flags_adp
_atom_site_refinement_flags_occupancy
_atom_site_disorder_assembly
_atom_site_disorder_group
Mn1 Mn 0.61860(12) 0.43124(6) 0.55960(7) 0.0219(2) Uani 1 1 d . . . . .
P1 P 0.81660(19) 0.40022(12) 0.53775(11) 0.0286(4) Uani 1 1 d D . . . .
P2 P 0.6390(2) 0.54802(12) 0.49578(12) 0.0346(5) Uani 1 1 d D . . . .
P3 P 0.42106(19) 0.46562(11) 0.58297(11) 0.0288(4) Uani 1 1 d D . . . .
P4 P 0.6106(2) 0.31907(12) 0.63266(12) 0.0318(4) Uani 1 1 d D . . . .
Si1 Si 0.5168(3) 0.38371(15) 0.42405(15) 0.0223(5) Uani 0.698(3) 1 d D . P A 1
H1 H 0.552(10) 0.438(6) 0.373(6) 0.02(2) Uiso 0.698(3) 1 d . . P A 1
Si1A Si 0.4825(6) 0.3356(4) 0.4606(3) 0.0223(5) Uani 0.302(3) 1 d D . P A 2
N1 N 0.7047(7) 0.4808(4) 0.6521(4) 0.0353(14) Uani 1 1 d . . . . .
N2 N 0.7583(8) 0.5115(5) 0.7103(4) 0.0505(19) Uani 1 1 d . . . . .
C1 C 0.3236(8) 0.3729(12) 0.3829(12) 0.028(2) Uani 0.698(3) 1 d D . P A 1
C1A C 0.3089(15) 0.361(3) 0.389(2) 0.026(4) Uani 0.302(3) 1 d D . P A 2
C2 C 0.2482(11) 0.3135(7) 0.4095(8) 0.033(2) Uani 0.698(3) 1 d D . P A 1
H2 H 0.293281 0.275037 0.448352 0.040 Uiso 0.698(3) 1 calc R U P A 1
C2A C 0.194(2) 0.3235(16) 0.4015(14) 0.027(5) Uani 0.302(3) 1 d D . P A 2
H2A H 0.206716 0.288029 0.445644 0.032 Uiso 0.302(3) 1 calc R U P A 2
C3 C 0.1082(11) 0.3096(7) 0.3801(7) 0.034(2) Uani 0.698(3) 1 d D . P A 1
H3 H 0.058677 0.269155 0.399227 0.041 Uiso 0.698(3) 1 calc R U P A 1
C3A C 0.064(2) 0.3348(16) 0.3534(12) 0.028(5) Uani 0.302(3) 1 d D . P A 2
H3A H -0.009635 0.304575 0.361824 0.034 Uiso 0.302(3) 1 calc R U P A 2
C4 C 0.0420(10) 0.3643(6) 0.3233(6) 0.028(2) Uani 0.698(3) 1 d D . P A 1
H4 H -0.053598 0.362199 0.304105 0.034 Uiso 0.698(3) 1 calc R U P A 1
C4A C 0.045(2) 0.3910(14) 0.2933(12) 0.026(4) Uani 0.302(3) 1 d D . P A 2
H4A H -0.043938 0.402993 0.262263 0.032 Uiso 0.302(3) 1 calc R U P A 2
C5 C 0.1126(12) 0.4218(7) 0.2940(7) 0.033(2) Uani 0.698(3) 1 d D . P A 1
H5 H 0.066347 0.458966 0.254235 0.040 Uiso 0.698(3) 1 calc R U P A 1
C5A C 0.153(2) 0.4300(16) 0.2775(14) 0.027(5) Uani 0.302(3) 1 d D . P A 2
H5A H 0.138820 0.465781 0.233476 0.032 Uiso 0.302(3) 1 calc R U P A 2
C6 C 0.2523(12) 0.4254(11) 0.3229(10) 0.034(2) Uani 0.698(3) 1 d D . P A 1
H6 H 0.300781 0.464509 0.301444 0.041 Uiso 0.698(3) 1 calc R U P A 1
C6A C 0.282(3) 0.417(2) 0.3261(18) 0.028(5) Uani 0.302(3) 1 d D . P A 2
H6A H 0.355189 0.446953 0.316348 0.034 Uiso 0.302(3) 1 calc R U P A 2
C7 C 0.576(2) 0.2899(6) 0.3751(10) 0.028(2) Uani 0.698(3) 1 d D . P A 1
C7A C 0.558(4) 0.2810(12) 0.385(2) 0.021(4) Uani 0.302(3) 1 d D . P A 2
C8 C 0.547(2) 0.2086(6) 0.3896(12) 0.031(2) Uani 0.698(3) 1 d D . P A 1
H8 H 0.495508 0.197545 0.425889 0.037 Uiso 0.698(3) 1 calc R U P A 1
C8A C 0.569(4) 0.1954(12) 0.386(2) 0.029(5) Uani 0.302(3) 1 d D . P A 2
H8A H 0.531695 0.166140 0.421271 0.035 Uiso 0.302(3) 1 calc R U P A 2
C9 C 0.5908(14) 0.1434(7) 0.3522(8) 0.033(2) Uani 0.698(3) 1 d D . P A 1
H9 H 0.570545 0.088704 0.363873 0.039 Uiso 0.698(3) 1 calc R U P A 1
C9A C 0.629(3) 0.1495(15) 0.3381(15) 0.026(4) Uani 0.302(3) 1 d D . P A 2
H9A H 0.637108 0.091440 0.342529 0.031 Uiso 0.302(3) 1 calc R U P A 2
C10 C 0.6631(11) 0.1569(6) 0.2985(6) 0.028(2) Uani 0.698(3) 1 d D . P A 1
H10 H 0.693491 0.111949 0.273571 0.034 Uiso 0.698(3) 1 calc R U P A 1
C10A C 0.678(2) 0.1925(14) 0.2848(14) 0.021(4) Uani 0.302(3) 1 d D . P A 2
H10A H 0.719577 0.163596 0.250983 0.026 Uiso 0.302(3) 1 calc R U P A 2
C11 C 0.6910(12) 0.2359(7) 0.2815(7) 0.031(2) Uani 0.698(3) 1 d D . P A 1
H11 H 0.740892 0.245944 0.244426 0.037 Uiso 0.698(3) 1 calc R U P A 1
C11A C 0.667(3) 0.2764(15) 0.2790(13) 0.029(5) Uani 0.302(3) 1 d D . P A 2
H11A H 0.701391 0.304720 0.241552 0.035 Uiso 0.302(3) 1 calc R U P A 2
C12 C 0.6465(13) 0.3014(7) 0.3184(7) 0.033(2) Uani 0.698(3) 1 d D . P A 1
H12 H 0.664699 0.355836 0.304785 0.039 Uiso 0.698(3) 1 calc R U P A 1
C12A C 0.606(2) 0.3203(15) 0.3278(13) 0.026(4) Uani 0.302(3) 1 d D . P A 2
H12A H 0.597718 0.378233 0.322042 0.031 Uiso 0.302(3) 1 calc R U P A 2
C13 C 0.8760(8) 0.2971(4) 0.5215(5) 0.0426(19) Uani 1 1 d D . . . .
H13A H 0.886957 0.264003 0.569201 0.064 Uiso 1 1 calc R U . . .
H13B H 0.962957 0.301427 0.509132 0.064 Uiso 1 1 calc R U . . .
H13C H 0.809926 0.270917 0.477352 0.064 Uiso 1 1 calc R U . . .
C14 C 0.9663(6) 0.4345(5) 0.6151(4) 0.048(2) Uani 1 1 d D . . . .
H14A H 0.963140 0.494275 0.620879 0.073 Uiso 1 1 calc R U . . .
H14B H 1.048159 0.419362 0.600299 0.073 Uiso 1 1 calc R U . . .
H14C H 0.967175 0.408149 0.665168 0.073 Uiso 1 1 calc R U . . .
C15 C 0.8421(8) 0.4581(4) 0.4524(4) 0.0359(17) Uani 1 1 d D . . . .
H15A H 0.939914 0.463442 0.457726 0.043 Uiso 0.698(3) 1 calc R U P A 1
H15B H 0.800536 0.427678 0.403132 0.043 Uiso 0.698(3) 1 calc R U P A 1
H15C H 0.937713 0.456396 0.451503 0.043 Uiso 0.302(3) 1 calc R U P A 2
H15D H 0.784631 0.436095 0.402019 0.043 Uiso 0.302(3) 1 calc R U P A 2
C16 C 0.7783(13) 0.5440(5) 0.4480(11) 0.042(5) Uani 0.698(3) 1 d D . P A 1
H16A H 0.743173 0.560133 0.391943 0.050 Uiso 0.698(3) 1 calc R U P A 1
H16B H 0.848788 0.584046 0.473877 0.050 Uiso 0.698(3) 1 calc R U P A 1
C16A C 0.799(3) 0.5458(6) 0.467(4) 0.042(5) Uani 0.302(3) 1 d D . P A 2
H16C H 0.788898 0.578900 0.418999 0.050 Uiso 0.302(3) 1 calc R U P A 2
H16D H 0.871579 0.571161 0.509869 0.050 Uiso 0.302(3) 1 calc R U P A 2
C17 C 0.5012(10) 0.6024(7) 0.4242(6) 0.047(3) Uani 0.698(3) 1 d D . P A 1
H17A H 0.448298 0.563011 0.386055 0.070 Uiso 0.698(3) 1 calc R U P A 1
H17B H 0.539678 0.643917 0.396335 0.070 Uiso 0.698(3) 1 calc R U P A 1
H17C H 0.442685 0.629264 0.452105 0.070 Uiso 0.698(3) 1 calc R U P A 1
C17A C 0.528(3) 0.5689(15) 0.3966(7) 0.047(3) Uani 0.302(3) 1 d D . P A 2
H17D H 0.545213 0.528647 0.359227 0.070 Uiso 0.302(3) 1 calc R U P A 2
H17E H 0.545244 0.624285 0.380104 0.070 Uiso 0.302(3) 1 calc R U P A 2
H17F H 0.433166 0.564759 0.397518 0.070 Uiso 0.302(3) 1 calc R U P A 2
C18 C 0.6972(14) 0.6352(5) 0.5639(6) 0.053(4) Uani 0.698(3) 1 d D . P A 1
H18A H 0.625166 0.651481 0.587389 0.079 Uiso 0.698(3) 1 calc R U P A 1
H18B H 0.720092 0.681712 0.534671 0.079 Uiso 0.698(3) 1 calc R U P A 1
H18C H 0.777114 0.618737 0.605670 0.079 Uiso 0.698(3) 1 calc R U P A 1
C18A C 0.638(4) 0.6508(8) 0.5384(14) 0.053(4) Uani 0.302(3) 1 d D . P A 2
H18D H 0.727457 0.662981 0.573559 0.079 Uiso 0.302(3) 1 calc R U P A 2
H18E H 0.570703 0.652754 0.568298 0.079 Uiso 0.302(3) 1 calc R U P A 2
H18F H 0.615208 0.691656 0.495927 0.079 Uiso 0.302(3) 1 calc R U P A 2
C19 C 0.2680(6) 0.5081(5) 0.5136(4) 0.0404(19) Uani 1 1 d D . . . .
H19A H 0.237648 0.471137 0.468377 0.061 Uiso 1 1 calc R U . . .
H19B H 0.288502 0.562162 0.495335 0.061 Uiso 1 1 calc R U . . .
H19C H 0.196635 0.513631 0.540324 0.061 Uiso 1 1 calc R U . . .
C20 C 0.4333(9) 0.5399(6) 0.6639(4) 0.057(3) Uani 1 1 d D . . . .
H20A H 0.511934 0.526601 0.707846 0.085 Uiso 1 1 calc R U . . .
H20B H 0.443043 0.595481 0.644928 0.085 Uiso 1 1 calc R U . . .
H20C H 0.351261 0.536883 0.681702 0.085 Uiso 1 1 calc R U . . .
C21 C 0.3508(7) 0.3748(4) 0.6212(5) 0.044(2) Uani 1 1 d D . . . .
H21A H 0.283101 0.391906 0.648553 0.053 Uiso 0.698(3) 1 calc R U P A 1
H21B H 0.306784 0.337299 0.577512 0.053 Uiso 0.698(3) 1 calc R U P A 1
H21C H 0.299447 0.394169 0.657720 0.053 Uiso 0.302(3) 1 calc R U P A 2
H21D H 0.285861 0.347461 0.576371 0.053 Uiso 0.302(3) 1 calc R U P A 2
C22 C 0.4708(9) 0.3319(8) 0.6791(6) 0.039(4) Uani 0.698(3) 1 d D . P A 1
H22A H 0.442272 0.277534 0.693796 0.046 Uiso 0.698(3) 1 calc R U P A 1
H22B H 0.502027 0.365199 0.727680 0.046 Uiso 0.698(3) 1 calc R U P A 1
C22A C 0.454(2) 0.310(2) 0.665(2) 0.039(4) Uani 0.302(3) 1 d D . P A 2
H22C H 0.415372 0.254664 0.652640 0.046 Uiso 0.302(3) 1 calc R U P A 2
H22D H 0.474871 0.319235 0.722164 0.046 Uiso 0.302(3) 1 calc R U P A 2
C23 C 0.5722(12) 0.2158(4) 0.5896(6) 0.042(3) Uani 0.698(3) 1 d D . P A 1
H23A H 0.482017 0.215809 0.552323 0.064 Uiso 0.698(3) 1 calc R U P A 1
H23B H 0.575123 0.175987 0.631638 0.064 Uiso 0.698(3) 1 calc R U P A 1
H23C H 0.639226 0.200804 0.561819 0.064 Uiso 0.698(3) 1 calc R U P A 1
C23A C 0.722(3) 0.3305(14) 0.7339(8) 0.047(3) Uani 0.302(3) 1 d D . P A 2
H23D H 0.706852 0.284561 0.766406 0.070 Uiso 0.302(3) 1 calc R U P A 2
H23E H 0.701151 0.382285 0.756460 0.070 Uiso 0.302(3) 1 calc R U P A 2
H23F H 0.816225 0.330764 0.732533 0.070 Uiso 0.302(3) 1 calc R U P A 2
C24 C 0.7546(10) 0.2928(7) 0.7161(6) 0.047(3) Uani 0.698(3) 1 d D . P A 1
H24A H 0.826375 0.268777 0.696500 0.070 Uiso 0.698(3) 1 calc R U P A 1
H24B H 0.726070 0.253096 0.750088 0.070 Uiso 0.698(3) 1 calc R U P A 1
H24C H 0.788301 0.342571 0.746387 0.070 Uiso 0.698(3) 1 calc R U P A 1
C24A C 0.645(3) 0.2098(6) 0.6188(13) 0.042(3) Uani 0.302(3) 1 d D . P A 2
H24D H 0.624844 0.177208 0.660792 0.064 Uiso 0.302(3) 1 calc R U P A 2
H24E H 0.740587 0.203025 0.620673 0.064 Uiso 0.302(3) 1 calc R U P A 2
H24F H 0.588636 0.191202 0.567503 0.064 Uiso 0.302(3) 1 calc R U P A 2

loop_
_atom_site_aniso_label
_atom_site_aniso_U_11
_atom_site_aniso_U_22
_atom_site_aniso_U_33
_atom_site_aniso_U_23
_atom_site_aniso_U_13
_atom_site_aniso_U_12
Mn1 0.0199(5) 0.0260(4) 0.0188(4) 0.0010(4) 0.0038(3) 0.0024(4)
P1 0.0196(9) 0.0402(11) 0.0247(9) 0.0007(8) 0.0039(7) 0.0007(8)
P2 0.0359(12) 0.0337(10) 0.0346(10) 0.0104(8) 0.0103(9) 0.0051(8)
P3 0.0279(10) 0.0352(10) 0.0237(9) -0.0003(7) 0.0079(8) 0.0035(8)
P4 0.0283(10) 0.0330(10) 0.0352(10) 0.0088(8) 0.0101(8) 0.0025(8)
Si1 0.0225(12) 0.0233(11) 0.0200(11) 0.0042(9) 0.0037(9) 0.0026(9)
Si1A 0.0225(12) 0.0233(11) 0.0200(11) 0.0042(9) 0.0037(9) 0.0026(9)
N1 0.036(4) 0.035(3) 0.031(3) 0.002(3) 0.002(3) 0.007(3)
N2 0.049(5) 0.055(5) 0.037(4) -0.017(4) -0.006(3) 0.004(4)
C1 0.027(5) 0.030(5) 0.026(4) -0.004(3) 0.003(4) 0.005(3)
C1A 0.026(11) 0.036(13) 0.010(8) -0.003(7) -0.007(7) 0.004(8)
C2 0.031(6) 0.035(5) 0.031(4) 0.009(3) 0.007(4) 0.009(4)
C2A 0.034(14) 0.027(9) 0.016(8) 0.000(6) 0.002(8) -0.002(8)
C3 0.041(6) 0.031(5) 0.029(4) 0.005(4) 0.009(4) 0.000(4)
C3A 0.035(12) 0.036(12) 0.010(8) -0.002(7) 0.000(8) -0.011(10)
C4 0.027(5) 0.030(5) 0.026(4) -0.004(3) 0.003(4) 0.005(3)
C4A 0.026(11) 0.036(13) 0.010(8) -0.003(7) -0.007(7) 0.004(8)
C5 0.031(6) 0.035(5) 0.031(4) 0.009(3) 0.007(4) 0.009(4)
C5A 0.034(14) 0.027(9) 0.016(8) 0.000(6) 0.002(8) -0.002(8)
C6 0.041(6) 0.031(5) 0.029(4) 0.005(4) 0.009(4) 0.000(4)
C6A 0.035(12) 0.036(12) 0.010(8) -0.002(7) 0.000(8) -0.011(10)
C7 0.022(6) 0.033(4) 0.025(5) -0.004(4) -0.001(3) 0.006(4)
C7A 0.010(9) 0.028(9) 0.025(10) -0.006(8) 0.003(7) -0.003(8)
C8 0.032(6) 0.033(5) 0.029(4) -0.002(4) 0.009(4) 0.002(4)
C8A 0.033(14) 0.033(10) 0.018(9) -0.006(8) 0.000(8) -0.006(10)
C9 0.035(6) 0.032(4) 0.031(5) -0.004(3) 0.008(4) 0.003(4)
C9A 0.020(11) 0.036(9) 0.017(9) -0.002(7) 0.000(7) 0.005(7)
C10 0.022(6) 0.033(4) 0.025(5) -0.004(4) -0.001(3) 0.006(4)
C10A 0.010(9) 0.028(9) 0.025(10) -0.006(8) 0.003(7) -0.003(8)
C11 0.032(6) 0.033(5) 0.029(4) -0.002(4) 0.009(4) 0.002(4)
C11A 0.033(14) 0.033(10) 0.018(9) -0.006(8) 0.000(8) -0.006(10)
C12 0.035(6) 0.032(4) 0.031(5) -0.004(3) 0.008(4) 0.003(4)
C12A 0.020(11) 0.036(9) 0.017(9) -0.002(7) 0.000(7) 0.005(7)
C13 0.028(4) 0.057(5) 0.043(5) 0.007(4) 0.009(3) 0.012(4)
C14 0.024(4) 0.084(7) 0.032(4) -0.001(4) 0.001(3) -0.003(4)
C15 0.033(4) 0.040(4) 0.038(4) -0.001(3) 0.016(3) -0.004(3)
C16 0.042(7) 0.041(5) 0.043(12) 0.001(4) 0.012(8) -0.010(4)
C16A 0.042(7) 0.041(5) 0.043(12) 0.001(4) 0.012(8) -0.010(4)
C17 0.054(8) 0.038(7) 0.044(7) 0.006(5) 0.006(6) 0.020(5)
C17A 0.054(8) 0.038(7) 0.044(7) 0.006(5) 0.006(6) 0.020(5)
C18 0.084(13) 0.023(5) 0.061(9) 0.023(6) 0.037(8) 0.019(6)
C18A 0.084(13) 0.023(5) 0.061(9) 0.023(6) 0.037(8) 0.019(6)
C19 0.045(5) 0.046(4) 0.032(4) 0.003(3) 0.014(4) 0.014(4)
C20 0.048(6) 0.083(7) 0.045(5) -0.024(5) 0.022(5) 0.005(5)
C21 0.029(4) 0.067(6) 0.038(4) 0.016(4) 0.012(3) 0.007(4)
C22 0.039(6) 0.052(9) 0.030(7) 0.014(7) 0.019(5) 0.006(6)
C22A 0.039(6) 0.052(9) 0.030(7) 0.014(7) 0.019(5) 0.006(6)
C23 0.044(8) 0.039(5) 0.040(7) 0.022(5) 0.004(5) 0.018(6)
C23A 0.035(7) 0.045(8) 0.054(7) 0.031(6) 0.000(5) 0.009(5)
C24 0.035(7) 0.045(8) 0.054(7) 0.031(6) 0.000(5) 0.009(5)
C24A 0.044(8) 0.039(5) 0.040(7) 0.022(5) 0.004(5) 0.018(6)

loop_
_atom_type_symbol
_atom_type_description
_atom_type_scat_dispersion_real
_atom_type_scat_dispersion_imag
_atom_type_scat_source
C C 0.0033 0.0016 'International Tables Vol C Tables 4.2.6.8 and 6.1.1.4'
H H 0.0000 0.0000 'International Tables Vol C Tables 4.2.6.8 and 6.1.1.4'
Mn Mn 0.3368 0.7283 'International Tables Vol C Tables 4.2.6.8 and 6.1.1.4'
N N 0.0061 0.0033 'International Tables Vol C Tables 4.2.6.8 and 6.1.1.4'
P P 0.1023 0.0942 'International Tables Vol C Tables 4.2.6.8 and 6.1.1.4'
Si Si 0.0817 0.0704 'International Tables Vol C Tables 4.2.6.8 and 6.1.1.4'

loop_
_geom_angle_atom_site_label_1
_geom_angle_atom_site_label_2
_geom_angle_atom_site_label_3
_geom_angle
_geom_angle_site_symmetry_1
_geom_angle_site_symmetry_3
_geom_angle_publ_flag
P1 Mn1 P2 83.70(8) . . ?
P1 Mn1 P3 178.55(9) . . ?
P1 Mn1 P4 95.38(8) . . ?
P1 Mn1 Si1 85.83(9) . . ?
P1 Mn1 Si1A 95.94(14) . . ?
P2 Mn1 P3 95.40(8) . . ?
P2 Mn1 P4 175.10(10) . . ?
P2 Mn1 Si1 81.55(9) . . ?
P2 Mn1 Si1A 106.99(15) . . ?
P3 Mn1 Si1 95.18(9) . . ?
P3 Mn1 Si1A 85.41(15) . . ?
P4 Mn1 P3 85.42(8) . . ?
P4 Mn1 Si1 103.20(10) . . ?
P4 Mn1 Si1A 77.88(15) . . ?
N1 Mn1 P1 90.6(2) . . ?
N1 Mn1 P2 89.1(2) . . ?
N1 Mn1 P3 88.2(2) . . ?
N1 Mn1 P4 86.1(2) . . ?
N1 Mn1 Si1 170.3(2) . . ?
N1 Mn1 Si1A 163.2(2) . . ?
C13 P1 Mn1 126.4(3) . . ?
C13 P1 C14 98.4(3) . . ?
C13 P1 C15 102.1(3) . . ?
C14 P1 Mn1 115.0(3) . . ?
C14 P1 C15 99.8(4) . . ?
C15 P1 Mn1 111.3(2) . . ?
C16 P2 Mn1 112.8(3) . . ?
C16A P2 Mn1 109.3(9) . . ?
C17 P2 Mn1 126.1(4) . . ?
C17 P2 C16 104.6(7) . . ?
C17 P2 C18 97.3(4) . . ?
C17A P2 Mn1 120.8(9) . . ?
C17A P2 C16A 97(2) . . ?
C18 P2 Mn1 112.5(4) . . ?
C18 P2 C16 99.7(7) . . ?
C18A P2 Mn1 123.7(10) . . ?
C18A P2 C16A 103.5(15) . . ?
C18A P2 C17A 98.5(4) . . ?
C19 P3 Mn1 128.5(2) . . ?
C19 P3 C20 97.5(3) . . ?
C19 P3 C21 101.1(4) . . ?
C20 P3 Mn1 115.5(3) . . ?
C20 P3 C21 101.1(4) . . ?
C21 P3 Mn1 109.3(3) . . ?
C22 P4 Mn1 108.4(3) . . ?
C22A P4 Mn1 114.0(5) . . ?
C23 P4 Mn1 122.8(4) . . ?
C23 P4 C22 100.4(6) . . ?
C23A P4 Mn1 111.2(8) . . ?
C23A P4 C22A 94.3(16) . . ?
C24 P4 Mn1 120.1(4) . . ?
C24 P4 C22 103.1(5) . . ?
C24 P4 C23 98.8(4) . . ?
C24A P4 Mn1 131.9(9) . . ?
C24A P4 C22A 100.6(16) . . ?
C24A P4 C23A 97.7(4) . . ?
Mn1 Si1 H1 109(4) . . ?
C1 Si1 Mn1 121.0(8) . . ?
C1 Si1 H1 104(4) . . ?
C1 Si1 C7 100.2(10) . . ?
C7 Si1 Mn1 125.6(7) . . ?
C7 Si1 H1 92(4) . . ?
C1A Si1A Mn1 124.8(17) . . ?
C1A Si1A C7A 97(2) . . ?
C7A Si1A Mn1 121.4(13) . . ?
N2 N1 Mn1 179.5(8) . . ?
C2 C1 Si1 123.1(7) . . ?
C2 C1 C6 116.8(9) . . ?
C6 C1 Si1 120.1(8) . . ?
C2A C1A Si1A 118.0(15) . . ?
C6A C1A Si1A 127.1(17) . . ?
C6A C1A C2A 114.8(16) . . ?
C1 C2 H2 119.4 . . ?
C3 C2 C1 121.3(9) . . ?
C3 C2 H2 119.4 . . ?
C1A C2A H2A 118.0 . . ?
C3A C2A C1A 124.0(18) . . ?
C3A C2A H2A 118.0 . . ?
C2 C3 H3 120.1 . . ?
C4 C3 C2 119.9(10) . . ?
C4 C3 H3 120.1 . . ?
C2A C3A H3A 121.0 . . ?
C4A C3A C2A 118(2) . . ?
C4A C3A H3A 121.0 . . ?
C3 C4 H4 119.7 . . ?
C5 C4 C3 120.6(10) . . ?
C5 C4 H4 119.7 . . ?
C3A C4A H4A 119.6 . . ?
C5A C4A C3A 121(2) . . ?
C5A C4A H4A 119.6 . . ?
C4 C5 H5 120.2 . . ?
C4 C5 C6 119.6(11) . . ?
C6 C5 H5 120.2 . . ?
C4A C5A H5A 120.1 . . ?
C4A C5A C6A 120(2) . . ?
C6A C5A H5A 120.1 . . ?
C1 C6 H6 119.1 . . ?
C5 C6 C1 121.8(10) . . ?
C5 C6 H6 119.1 . . ?
C1A C6A H6A 118.9 . . ?
C5A C6A C1A 122(2) . . ?
C5A C6A H6A 118.9 . . ?
C8 C7 Si1 123.9(8) . . ?
C8 C7 C12 116.0(8) . . ?
C12 C7 Si1 120.1(7) . . ?
C8A C7A Si1A 120.1(15) . . ?
C8A C7A C12A 114.6(15) . . ?
C12A C7A Si1A 125.3(14) . . ?
C7 C8 H8 119.3 . . ?
C9 C8 C7 121.4(11) . . ?
C9 C8 H8 119.3 . . ?
C7A C8A H8A 117.2 . . ?
C9A C8A C7A 126(2) . . ?
C9A C8A H8A 117.2 . . ?
C8 C9 H9 119.5 . . ?
C10 C9 C8 121.0(12) . . ?
C10 C9 H9 119.5 . . ?
C8A C9A H9A 121.8 . . ?
C10A C9A C8A 116(2) . . ?
C10A C9A H9A 121.8 . . ?
C9 C10 H10 120.4 . . ?
C11 C10 C9 119.2(10) . . ?
C11 C10 H10 120.4 . . ?
C9A C10A H10A 119.3 . . ?
C9A C10A C11A 121(2) . . ?
C11A C10A H10A 119.3 . . ?
C10 C11 H11 119.9 . . ?
C10 C11 C12 120.1(9) . . ?
C12 C11 H11 119.9 . . ?
C10A C11A H11A 119.8 . . ?
C10A C11A C12A 120(2) . . ?
C12A C11A H11A 119.8 . . ?
C7 C12 H12 118.9 . . ?
C11 C12 C7 122.2(8) . . ?
C11 C12 H12 118.9 . . ?
C7A C12A H12A 119.3 . . ?
C11A C12A C7A 121.4(18) . . ?
C11A C12A H12A 119.3 . . ?
P1 C13 H13A 109.5 . . ?
P1 C13 H13B 109.5 . . ?
P1 C13 H13C 109.5 . . ?
H13A C13 H13B 109.5 . . ?
H13A C13 H13C 109.5 . . ?
H13B C13 H13C 109.5 . . ?
P1 C14 H14A 109.5 . . ?
P1 C14 H14B 109.5 . . ?
P1 C14 H14C 109.5 . . ?
H14A C14 H14B 109.5 . . ?
H14A C14 H14C 109.5 . . ?
H14B C14 H14C 109.5 . . ?
P1 C15 H15A 109.5 . . ?
P1 C15 H15B 109.5 . . ?
P1 C15 H15C 111.2 . . ?
P1 C15 H15D 111.2 . . ?
H15A C15 H15B 108.1 . . ?
H15C C15 H15D 109.1 . . ?
C16 C15 P1 110.5(6) . . ?
C16 C15 H15A 109.5 . . ?
C16 C15 H15B 109.5 . . ?
C16A C15 P1 102.8(17) . . ?
C16A C15 H15C 111.2 . . ?
C16A C15 H15D 111.2 . . ?
P2 C16 H16A 109.1 . . ?
P2 C16 H16B 109.1 . . ?
C15 C16 P2 112.5(5) . . ?
C15 C16 H16A 109.1 . . ?
C15 C16 H16B 109.1 . . ?
H16A C16 H16B 107.8 . . ?
P2 C16A H16C 109.1 . . ?
P2 C16A H16D 109.1 . . ?
C15 C16A P2 112.5(6) . . ?
C15 C16A H16C 109.1 . . ?
C15 C16A H16D 109.1 . . ?
H16C C16A H16D 107.8 . . ?
P2 C17 H17A 109.5 . . ?
P2 C17 H17B 109.5 . . ?
P2 C17 H17C 109.5 . . ?
H17A C17 H17B 109.5 . . ?
H17A C17 H17C 109.5 . . ?
H17B C17 H17C 109.5 . . ?
P2 C17A H17D 109.5 . . ?
P2 C17A H17E 109.5 . . ?
P2 C17A H17F 109.5 . . ?
H17D C17A H17E 109.5 . . ?
H17D C17A H17F 109.5 . . ?
H17E C17A H17F 109.5 . . ?
P2 C18 H18A 109.5 . . ?
P2 C18 H18B 109.5 . . ?
P2 C18 H18C 109.5 . . ?
H18A C18 H18B 109.5 . . ?
H18A C18 H18C 109.5 . . ?
H18B C18 H18C 109.5 . . ?
P2 C18A H18D 109.5 . . ?
P2 C18A H18E 109.5 . . ?
P2 C18A H18F 109.5 . . ?
H18D C18A H18E 109.5 . . ?
H18D C18A H18F 109.5 . . ?
H18E C18A H18F 109.5 . . ?
P3 C19 H19A 109.5 . . ?
P3 C19 H19B 109.5 . . ?
P3 C19 H19C 109.5 . . ?
H19A C19 H19B 109.5 . . ?
H19A C19 H19C 109.5 . . ?
H19B C19 H19C 109.5 . . ?
P3 C20 H20A 109.5 . . ?
P3 C20 H20B 109.5 . . ?
P3 C20 H20C 109.5 . . ?
H20A C20 H20B 109.5 . . ?
H20A C20 H20C 109.5 . . ?
H20B C20 H20C 109.5 . . ?
P3 C21 H21A 110.5 . . ?
P3 C21 H21B 110.5 . . ?
P3 C21 H21C 108.3 . . ?
P3 C21 H21D 108.3 . . ?
H21A C21 H21B 108.7 . . ?
H21C C21 H21D 107.4 . . ?
C22 C21 P3 106.3(6) . . ?
C22 C21 H21A 110.5 . . ?
C22 C21 H21B 110.5 . . ?
C22A C21 P3 116.0(9) . . ?
C22A C21 H21C 108.3 . . ?
C22A C21 H21D 108.3 . . ?
P4 C22 H22A 109.7 . . ?
P4 C22 H22B 109.7 . . ?
C21 C22 P4 109.8(5) . . ?
C21 C22 H22A 109.7 . . ?
C21 C22 H22B 109.7 . . ?
H22A C22 H22B 108.2 . . ?
P4 C22A H22C 109.7 . . ?
P4 C22A H22D 109.7 . . ?
C21 C22A P4 109.7(6) . . ?
C21 C22A H22C 109.7 . . ?
C21 C22A H22D 109.7 . . ?
H22C C22A H22D 108.2 . . ?
P4 C23 H23A 109.5 . . ?
P4 C23 H23B 109.5 . . ?
P4 C23 H23C 109.5 . . ?
H23A C23 H23B 109.5 . . ?
H23A C23 H23C 109.5 . . ?
H23B C23 H23C 109.5 . . ?
P4 C23A H23D 109.5 . . ?
P4 C23A H23E 109.5 . . ?
P4 C23A H23F 109.5 . . ?
H23D C23A H23E 109.5 . . ?
H23D C23A H23F 109.5 . . ?
H23E C23A H23F 109.5 . . ?
P4 C24 H24A 109.5 . . ?
P4 C24 H24B 109.5 . . ?
P4 C24 H24C 109.5 . . ?
H24A C24 H24B 109.5 . . ?
H24A C24 H24C 109.5 . . ?
H24B C24 H24C 109.5 . . ?
P4 C24A H24D 109.5 . . ?
P4 C24A H24E 109.5 . . ?
P4 C24A H24F 109.5 . . ?
H24D C24A H24E 109.5 . . ?
H24D C24A H24F 109.5 . . ?
H24E C24A H24F 109.5 . . ?

loop_
_geom_bond_atom_site_label_1
_geom_bond_atom_site_label_2
_geom_bond_distance
_geom_bond_site_symmetry_2
_geom_bond_publ_flag
Mn1 P1 2.235(2) . ?
Mn1 P2 2.249(2) . ?
Mn1 P3 2.255(2) . ?
Mn1 P4 2.250(2) . ?
Mn1 Si1 2.457(3) . ?
Mn1 Si1A 2.470(6) . ?
Mn1 N1 1.818(7) . ?
P1 C13 1.836(5) . ?
P1 C14 1.843(5) . ?
P1 C15 1.855(5) . ?
P2 C16 1.855(6) . ?
P2 C16A 1.854(7) . ?
P2 C17 1.847(5) . ?
P2 C17A 1.842(6) . ?
P2 C18 1.851(6) . ?
P2 C18A 1.836(6) . ?
P3 C19 1.844(5) . ?
P3 C20 1.848(5) . ?
P3 C21 1.853(5) . ?
P4 C22 1.853(6) . ?
P4 C22A 1.854(7) . ?
P4 C23 1.842(6) . ?
P4 C23A 1.847(6) . ?
P4 C24 1.831(5) . ?
P4 C24A 1.844(6) . ?
Si1 H1 1.38(9) . ?
Si1 C1 1.931(7) . ?
Si1 C7 1.933(7) . ?
Si1A C1A 1.931(8) . ?
Si1A C7A 1.931(8) . ?
N1 N2 1.139(9) . ?
C1 C2 1.400(7) . ?
C1 C6 1.400(7) . ?
C1A C2A 1.400(8) . ?
C1A C6A 1.399(8) . ?
C2 H2 0.9500 . ?
C2 C3 1.393(9) . ?
C2A H2A 0.9500 . ?
C2A C3A 1.391(9) . ?
C3 H3 0.9500 . ?
C3 C4 1.374(8) . ?
C3A H3A 0.9500 . ?
C3A C4A 1.372(9) . ?
C4 H4 0.9500 . ?
C4 C5 1.370(8) . ?
C4A H4A 0.9500 . ?
C4A C5A 1.372(9) . ?
C5 H5 0.9500 . ?
C5 C6 1.390(9) . ?
C5A H5A 0.9500 . ?
C5A C6A 1.390(9) . ?
C6 H6 0.9500 . ?
C6A H6A 0.9500 . ?
C7 C8 1.398(7) . ?
C7 C12 1.401(7) . ?
C7A C8A 1.398(8) . ?
C7A C12A 1.399(8) . ?
C8 H8 0.9500 . ?
C8 C9 1.391(9) . ?
C8A H8A 0.9500 . ?
C8A C9A 1.391(9) . ?
C9 H9 0.9500 . ?
C9 C10 1.373(8) . ?
C9A H9A 0.9500 . ?
C9A C10A 1.372(9) . ?
C10 H10 0.9500 . ?
C10 C11 1.369(8) . ?
C10A H10A 0.9500 . ?
C10A C11A 1.372(9) . ?
C11 H11 0.9500 . ?
C11 C12 1.393(9) . ?
C11A H11A 0.9500 . ?
C11A C12A 1.391(9) . ?
C12 H12 0.9500 . ?
C12A H12A 0.9500 . ?
C13 H13A 0.9800 . ?
C13 H13B 0.9800 . ?
C13 H13C 0.9800 . ?
C14 H14A 0.9800 . ?
C14 H14B 0.9800 . ?
C14 H14C 0.9800 . ?
C15 H15A 0.9900 . ?
C15 H15B 0.9900 . ?
C15 H15C 0.9900 . ?
C15 H15D 0.9900 . ?
C15 C16 1.537(9) . ?
C15 C16A 1.537(10) . ?
C16 H16A 0.9900 . ?
C16 H16B 0.9900 . ?
C16A H16C 0.9900 . ?
C16A H16D 0.9900 . ?
C17 H17A 0.9800 . ?
C17 H17B 0.9800 . ?
C17 H17C 0.9800 . ?
C17A H17D 0.9800 . ?
C17A H17E 0.9800 . ?
C17A H17F 0.9800 . ?
C18 H18A 0.9800 . ?
C18 H18B 0.9800 . ?
C18 H18C 0.9800 . ?
C18A H18D 0.9800 . ?
C18A H18E 0.9800 . ?
C18A H18F 0.9800 . ?
C19 H19A 0.9800 . ?
C19 H19B 0.9800 . ?
C19 H19C 0.9800 . ?
C20 H20A 0.9800 . ?
C20 H20B 0.9800 . ?
C20 H20C 0.9800 . ?
C21 H21A 0.9900 . ?
C21 H21B 0.9900 . ?
C21 H21C 0.9900 . ?
C21 H21D 0.9900 . ?
C21 C22 1.538(9) . ?
C21 C22A 1.538(10) . ?
C22 H22A 0.9900 . ?
C22 H22B 0.9900 . ?
C22A H22C 0.9900 . ?
C22A H22D 0.9900 . ?
C23 H23A 0.9800 . ?
C23 H23B 0.9800 . ?
C23 H23C 0.9800 . ?
C23A H23D 0.9800 . ?
C23A H23E 0.9800 . ?
C23A H23F 0.9800 . ?
C24 H24A 0.9800 . ?
C24 H24B 0.9800 . ?
C24 H24C 0.9800 . ?
C24A H24D 0.9800 . ?
C24A H24E 0.9800 . ?
C24A H24F 0.9800 . ?

loop_
_geom_torsion_atom_site_label_1
_geom_torsion_atom_site_label_2
_geom_torsion_atom_site_label_3
_geom_torsion_atom_site_label_4
_geom_torsion
_geom_torsion_site_symmetry_1
_geom_torsion_site_symmetry_2
_geom_torsion_site_symmetry_3
_geom_torsion_site_symmetry_4
_geom_torsion_publ_flag
Mn1 P1 C15 C16 34.2(9) . . . . ?
Mn1 P1 C15 C16A 45.4(18) . . . . ?
Mn1 P2 C16 C15 7.0(13) . . . . ?
Mn1 P2 C16A C15 30(4) . . . . ?
Mn1 P3 C21 C22 40.8(7) . . . . ?
Mn1 P3 C21 C22A 27(2) . . . . ?
Mn1 P4 C22 C21 37.7(10) . . . . ?
Mn1 P4 C22A C21 10(3) . . . . ?
P1 C15 C16 P2 -25.1(13) . . . . ?
P1 C15 C16A P2 -46(4) . . . . ?
P3 C21 C22 P4 -48.9(10) . . . . ?
P3 C21 C22A P4 -23(3) . . . . ?
Si1 C1 C2 C3 177.8(14) . . . . ?
Si1 C1 C6 C5 -177.3(15) . . . . ?
Si1 C7 C8 C9 179.5(16) . . . . ?
Si1 C7 C12 C11 180.0(11) . . . . ?
Si1A C1A C2A C3A -178(3) . . . . ?
Si1A C1A C6A C5A 179(4) . . . . ?
Si1A C7A C8A C9A -175(3) . . . . ?
Si1A C7A C12A C11A 176(3) . . . . ?
C1 C2 C3 C4 1(2) . . . . ?
C1A C2A C3A C4A -5(5) . . . . ?
C2 C1 C6 C5 3(3) . . . . ?
C2 C3 C4 C5 1.3(19) . . . . ?
C2A C1A C6A C5A -4(7) . . . . ?
C2A C3A C4A C5A 5(4) . . . . ?
C3 C4 C5 C6 -1(2) . . . . ?
C3A C4A C5A C6A -4(4) . . . . ?
C4 C5 C6 C1 -2(3) . . . . ?
C4A C5A C6A C1A 4(6) . . . . ?
C6 C1 C2 C3 -3(3) . . . . ?
C6A C1A C2A C3A 4(7) . . . . ?
C7 C8 C9 C10 -1(3) . . . . ?
C7A C8A C9A C10A -2(6) . . . . ?
C8 C7 C12 C11 -3(3) . . . . ?
C8 C9 C10 C11 0(2) . . . . ?
C8A C7A C12A C11A -3(6) . . . . ?
C8A C9A C10A C11A 0(5) . . . . ?
C9 C10 C11 C12 0(2) . . . . ?
C9A C10A C11A C12A 0(4) . . . . ?
C10 C11 C12 C7 2(2) . . . . ?
C10A C11A C12A C7A 2(5) . . . . ?
C12 C7 C8 C9 3(3) . . . . ?
C12A C7A C8A C9A 4(7) . . . . ?
C13 P1 C15 C16 171.5(8) . . . . ?
C13 P1 C15 C16A -177.3(18) . . . . ?
C14 P1 C15 C16 -87.6(9) . . . . ?
C14 P1 C15 C16A -76.4(18) . . . . ?
C17 P2 C16 C15 -133.2(11) . . . . ?
C17A P2 C16A C15 -96(3) . . . . ?
C18 P2 C16 C15 126.5(11) . . . . ?
C18A P2 C16A C15 163(3) . . . . ?
C19 P3 C21 C22 178.6(6) . . . . ?
C19 P3 C21 C22A 164(2) . . . . ?
C20 P3 C21 C22 -81.4(7) . . . . ?
C20 P3 C21 C22A -96(2) . . . . ?
C23 P4 C22 C21 -92.3(9) . . . . ?
C23A P4 C22A C21 126(3) . . . . ?
C24 P4 C22 C21 166.0(9) . . . . ?
C24A P4 C22A C21 -136(3) . . . . ?
